data_4315685
loop_
_publ_author_name
'Minao Tang'
'Dongfeng Li'
'Uma Prasad Mallik'
'Jeffrey R. Withers'
'Shari Brauer'
'Michael R. Rhodes'
'Rodolphe Cl\'erac'
'Gordon T. Yee'
'Myung-Hwan Whangbo'
'Stephen M. Holmes'

_publ_section_title
;
 First Structurally Characterized Tricyanomanganate(III) and its Magnetic
 {MnIII2MII2} Complexes (MII= Mn, Ni)
;
_journal_name_full 'Inorganic Chemistry'
_journal_page_first 4753
_journal_page_last 4755
_journal_paper_doi 10.1021/ic1006605
_journal_volume 49
_journal_year 2010
_chemical_formula_sum 'C78 H78 B2 F6 Mn4 N26 O7 S2'
_chemical_formula_weight 1911.16
_chemical_name_systematic
; 
 ? 
;
_space_group_IT_number 2
_symmetry_cell_setting triclinic
_symmetry_space_group_name_Hall '-P 1'
_symmetry_space_group_name_H-M 'P -1'
_atom_sites_solution_hydrogens geom
_atom_sites_solution_primary direct
_atom_sites_solution_secondary difmap
_audit_creation_method SHELXL-97
_cell_angle_alpha 88.878(5)
_cell_angle_beta 89.742(5)
_cell_angle_gamma 74.204(5)
_cell_formula_units_Z 2
_cell_length_a 13.4311(12)
_cell_length_b 18.3323(17)
_cell_length_c 19.9431(19)
_cell_measurement_reflns_used 5271
_cell_measurement_temperature 90(2)
_cell_measurement_theta_max 66.6
_cell_measurement_theta_min 3.31
_cell_volume 4724.1(8)
_computing_cell_refinement 'Bruker SMART'
_computing_data_collection 'Bruker SMART'
_computing_data_reduction 'Bruker SAINT'
_computing_molecular_graphics 'Bruker SHELXTL'
_computing_publication_material 'Bruker SHELXTL'
_computing_structure_refinement 'SHELXL-97 (Sheldrick, 1997)'
_computing_structure_solution 'SHELXS-97 (Sheldrick, 1990)'
_diffrn_ambient_temperature 90(2)
_diffrn_measured_fraction_theta_full 0.984
_diffrn_measured_fraction_theta_max 0.984
_diffrn_measurement_device_type 'Bruker X8 Proteum CCD area detector'
_diffrn_measurement_method 'phi and omega scans'
_diffrn_radiation_monochromator graphite
_diffrn_radiation_source 'fine-focus sealed tube'
_diffrn_radiation_type CuK\a
_diffrn_radiation_wavelength 1.54178
_diffrn_reflns_av_R_equivalents 0.0727
_diffrn_reflns_av_sigmaI/netI 0.0879
_diffrn_reflns_limit_h_max 15
_diffrn_reflns_limit_h_min -15
_diffrn_reflns_limit_k_max 21
_diffrn_reflns_limit_k_min -21
_diffrn_reflns_limit_l_max 23
_diffrn_reflns_limit_l_min -23
_diffrn_reflns_number 55192
_diffrn_reflns_theta_full 65.00
_diffrn_reflns_theta_max 65.00
_diffrn_reflns_theta_min 2.22
_exptl_absorpt_coefficient_mu 5.296
_exptl_absorpt_correction_T_max 0.8161
_exptl_absorpt_correction_T_min 0.5038
_exptl_absorpt_correction_type empirical
_exptl_absorpt_process_details 'Bruker SAINT'
_exptl_crystal_colour red
_exptl_crystal_density_diffrn 1.344
_exptl_crystal_density_meas 0
_exptl_crystal_density_method 'not measured'
_exptl_crystal_description rod
_exptl_crystal_F_000 1960
_exptl_crystal_size_max 0.15
_exptl_crystal_size_mid 0.04
_exptl_crystal_size_min 0.04
_refine_diff_density_max 3.654
_refine_diff_density_min -1.201
_refine_diff_density_rms 0.101
_refine_ls_extinction_coef 0.00004(3)
_refine_ls_extinction_expression Fc^*^=kFc[1+0.001xFc^2^\l^3^/sin(2\q)]^-1/4^
_refine_ls_extinction_method SHELXL
_refine_ls_goodness_of_fit_ref 1.071
_refine_ls_hydrogen_treatment constr
_refine_ls_matrix_type full
_refine_ls_number_parameters 1193
_refine_ls_number_reflns 15820
_refine_ls_number_restraints 132
_refine_ls_restrained_S_all 1.090
_refine_ls_R_factor_all 0.0977
_refine_ls_R_factor_gt 0.0759
_refine_ls_shift/su_max 0.000
_refine_ls_shift/su_mean 0.000
_refine_ls_structure_factor_coef Fsqd
_refine_ls_weighting_details 'calc w=1/[\s^2^(Fo^2^)+(0.0749P)^2^+16.7900P] where P=(Fo^2^+2Fc^2^)/3'
_refine_ls_weighting_scheme calc
_refine_ls_wR_factor_gt 0.1886
_refine_ls_wR_factor_ref 0.1994
_reflns_number_gt 11664
_reflns_number_total 15820
_reflns_threshold_expression >2sigma(I)
_cod_data_source_file ic1006605_si_003.cif
_cod_data_source_block x06154
_cod_depositor_comments
;
The following automatic conversions were performed:

'_symmetry_cell_setting' value 'Triclinic' changed to 'triclinic'
according to the built-in table from CIF Core dictionary named
'cif_core.dic' version 2.4.1 from 2010-06-29.

Automatic conversion script
Id: cif_fix_values 1646 2011-03-28 12:23:43Z adriana 
;
_cod_database_code 4315685

loop_
_symmetry_equiv_pos_as_xyz
'x, y, z'
'-x, -y, -z'

loop_
_atom_site_label
_atom_site_type_symbol
_atom_site_fract_x
_atom_site_fract_y
_atom_site_fract_z
_atom_site_U_iso_or_equiv
_atom_site_adp_type
_atom_site_occupancy
_atom_site_symmetry_multiplicity
_atom_site_calc_flag
_atom_site_refinement_flags
_atom_site_disorder_assembly
_atom_site_disorder_group
Mn1 Mn 0.82659(6) -0.05812(5) 0.64035(4) 0.0194(2) Uani 1 1 d . . .
Mn2 Mn 0.80768(6) 0.16521(4) 0.46992(4) 0.0178(2) Uani 1 1 d . . .
Mn3 Mn 0.37628(6) 0.40572(4) 0.14341(4) 0.0178(2) Uani 1 1 d . . .
Mn4 Mn 0.26690(6) 0.64167(5) -0.01835(4) 0.0199(2) Uani 1 1 d . . .
B1 B 0.7756(5) -0.0683(4) 0.7890(3) 0.0292(16) Uani 1 1 d . . .
H1 H 0.7588 -0.0712 0.8378 0.035 Uiso 1 1 calc R . .
B2 B 0.3599(5) 0.3742(3) 0.2944(3) 0.0215(13) Uani 1 1 d . . .
H2 H 0.3544 0.3641 0.3436 0.026 Uiso 1 1 calc R . .
N1 N 0.8898(3) -0.0145(2) 0.7152(2) 0.0224(10) Uani 1 1 d . . .
N2 N 0.8637(3) -0.0313(2) 0.7790(2) 0.0221(10) Uani 1 1 d . . .
N3 N 0.6880(3) -0.0155(3) 0.6816(2) 0.0238(10) Uani 1 1 d . . .
N4 N 0.6816(3) -0.0223(3) 0.7500(2) 0.0245(10) Uani 1 1 d . . .
N5 N 0.8421(3) -0.1542(3) 0.6943(2) 0.0234(10) Uani 1 1 d . . .
N6 N 0.8091(4) -0.1467(3) 0.7599(2) 0.0263(11) Uani 1 1 d . . .
N7 N 0.8100(4) 0.0818(2) 0.5474(2) 0.0233(10) Uani 1 1 d . . .
N8 N 1.0396(4) -0.1187(2) 0.5712(2) 0.0224(10) Uani 1 1 d . . .
N9 N 0.7391(4) -0.1253(3) 0.5184(3) 0.0380(13) Uani 1 1 d . . .
N10 N 0.7293(3) 0.1038(2) 0.3993(2) 0.0193(9) Uani 1 1 d . . .
N11 N 0.7626(3) 0.2405(2) 0.3768(2) 0.0216(10) Uani 1 1 d . . .
N12 N 0.6686(3) 0.2467(2) 0.5150(2) 0.0208(10) Uani 1 1 d . . .
N13 N 0.8637(3) 0.2482(3) 0.5316(2) 0.0230(10) Uani 1 1 d . . .
N14 N 0.4383(3) 0.4521(2) 0.2169(2) 0.0199(10) Uani 1 1 d . . .
N15 N 0.4304(3) 0.4261(2) 0.2807(2) 0.0205(10) Uani 1 1 d . . .
N16 N 0.2451(3) 0.4278(2) 0.1969(2) 0.0213(10) Uani 1 1 d . . .
N17 N 0.2553(3) 0.4161(2) 0.2648(2) 0.0208(10) Uani 1 1 d . . .
N18 N 0.4219(3) 0.3045(2) 0.1891(2) 0.0198(9) Uani 1 1 d . . .
N19 N 0.4006(3) 0.3011(2) 0.2567(2) 0.0213(10) Uani 1 1 d . . .
N20 N 0.3075(3) 0.5545(3) 0.0587(2) 0.0229(10) Uani 1 1 d . . .
N21 N 0.5802(3) 0.3769(2) 0.0606(2) 0.0233(10) Uani 1 1 d . . .
N22 N 0.2836(4) 0.3424(3) 0.0225(3) 0.0387(13) Uani 1 1 d . . .
N23 N 0.2794(3) 0.7382(2) 0.0427(2) 0.0268(11) Uani 1 1 d . . .
N24 N 0.1070(4) 0.6952(3) 0.0243(2) 0.0256(11) Uani 1 1 d . . .
N25 N 0.2000(4) 0.7119(3) -0.1104(2) 0.0271(11) Uani 1 1 d . . .
N26 N 0.2102(3) 0.5666(3) -0.0872(2) 0.0243(10) Uani 1 1 d . . .
C1 C 1.0143(5) 0.0485(3) 0.6633(3) 0.0300(14) Uani 1 1 d . . .
H1A H 1.0349 0.0097 0.6290 0.045 Uiso 1 1 calc R . .
H1B H 1.0752 0.0632 0.6785 0.045 Uiso 1 1 calc R . .
H1C H 0.9636 0.0930 0.6443 0.045 Uiso 1 1 calc R . .
C2 C 0.9675(4) 0.0178(3) 0.7208(3) 0.0225(12) Uani 1 1 d . . .
C3 C 0.9919(4) 0.0201(3) 0.7873(3) 0.0210(12) Uani 1 1 d . . .
H3A H 1.0442 0.0402 0.8050 0.025 Uiso 1 1 calc R . .
C4 C 0.9269(5) -0.0121(3) 0.8234(3) 0.0272(13) Uani 1 1 d . . .
C5 C 0.9241(5) -0.0275(4) 0.8970(3) 0.0348(15) Uani 1 1 d . . .
H5A H 0.9270 -0.0809 0.9050 0.052 Uiso 1 1 calc R . .
H5B H 0.8599 0.0046 0.9158 0.052 Uiso 1 1 calc R . .
H5C H 0.9835 -0.0162 0.9186 0.052 Uiso 1 1 calc R . .
C6 C 0.5686(5) 0.0435(4) 0.5887(3) 0.0425(17) Uani 1 1 d . . .
H6A H 0.6154 0.0713 0.5699 0.064 Uiso 1 1 calc R . .
H6B H 0.4971 0.0752 0.5853 0.064 Uiso 1 1 calc R . .
H6C H 0.5759 -0.0032 0.5637 0.064 Uiso 1 1 calc R . .
C7 C 0.5950(4) 0.0242(3) 0.6600(3) 0.0301(14) Uani 1 1 d . . .
C8 C 0.5281(5) 0.0426(3) 0.7146(3) 0.0312(14) Uani 1 1 d . . .
H8A H 0.4574 0.0708 0.7135 0.037 Uiso 1 1 calc R . .
C9 C 0.5852(4) 0.0118(3) 0.7701(3) 0.0320(14) Uani 1 1 d . . .
C10 C 0.5508(5) 0.0140(4) 0.8412(3) 0.0404(16) Uani 1 1 d . . .
H10A H 0.5649 -0.0379 0.8594 0.061 Uiso 1 1 calc R . .
H10B H 0.4764 0.0387 0.8436 0.061 Uiso 1 1 calc R . .
H10C H 0.5884 0.0425 0.8674 0.061 Uiso 1 1 calc R . .
C11 C 0.9170(5) -0.2602(3) 0.6180(3) 0.0359(15) Uani 1 1 d . . .
H11A H 0.9679 -0.2342 0.6024 0.054 Uiso 1 1 calc R . .
H11B H 0.8615 -0.2529 0.5847 0.054 Uiso 1 1 calc R . .
H11C H 0.9507 -0.3145 0.6240 0.054 Uiso 1 1 calc R . .
C12 C 0.8732(4) -0.2285(3) 0.6822(3) 0.0263(13) Uani 1 1 d . . .
C13 C 0.8586(5) -0.2684(3) 0.7396(3) 0.0327(15) Uani 1 1 d . . .
H13A H 0.8722 -0.3219 0.7445 0.039 Uiso 1 1 calc R . .
C14 C 0.8210(5) -0.2160(3) 0.7877(3) 0.0286(14) Uani 1 1 d . . .
C15 C 0.7980(6) -0.2275(4) 0.8591(3) 0.0462(18) Uani 1 1 d . . .
H15A H 0.7990 -0.2806 0.8672 0.069 Uiso 1 1 calc R . .
H15B H 0.7295 -0.1946 0.8701 0.069 Uiso 1 1 calc R . .
H15C H 0.8504 -0.2149 0.8873 0.069 Uiso 1 1 calc R . .
C16 C 0.8150(4) 0.0325(3) 0.5832(3) 0.0210(12) Uani 1 1 d . . .
C17 C 0.9617(4) -0.0977(3) 0.5976(3) 0.0207(12) Uani 1 1 d . . .
C18 C 0.7699(5) -0.1007(3) 0.5637(3) 0.0277(13) Uani 1 1 d . . .
C19 C 0.7256(4) 0.0325(3) 0.4088(3) 0.0240(12) Uani 1 1 d . . .
H19A H 0.7354 0.0113 0.4529 0.029 Uiso 1 1 calc R . .
C20 C 0.7084(4) -0.0117(3) 0.3578(3) 0.0283(13) Uani 1 1 d . . .
H20A H 0.7040 -0.0618 0.3669 0.034 Uiso 1 1 calc R . .
C21 C 0.6976(4) 0.0176(3) 0.2933(3) 0.0270(13) Uani 1 1 d . . .
H21A H 0.6894 -0.0128 0.2568 0.032 Uiso 1 1 calc R . .
C22 C 0.6988(4) 0.0913(3) 0.2828(3) 0.0255(12) Uani 1 1 d . . .
H22A H 0.6888 0.1134 0.2390 0.031 Uiso 1 1 calc R . .
C23 C 0.7147(4) 0.1334(3) 0.3369(3) 0.0207(11) Uani 1 1 d . . .
C24 C 0.7146(4) 0.2136(3) 0.3287(3) 0.0199(11) Uani 1 1 d . . .
C25 C 0.6677(4) 0.2584(3) 0.2749(3) 0.0242(12) Uani 1 1 d . . .
H25A H 0.6337 0.2384 0.2411 0.029 Uiso 1 1 calc R . .
C26 C 0.6714(4) 0.3328(3) 0.2714(3) 0.0253(13) Uani 1 1 d . . .
H26A H 0.6396 0.3646 0.2350 0.030 Uiso 1 1 calc R . .
C27 C 0.7215(4) 0.3609(3) 0.3210(3) 0.0268(13) Uani 1 1 d . . .
H27A H 0.7254 0.4119 0.3191 0.032 Uiso 1 1 calc R . .
C28 C 0.7653(4) 0.3129(3) 0.3730(3) 0.0245(12) Uani 1 1 d . . .
H28A H 0.7990 0.3319 0.4077 0.029 Uiso 1 1 calc R . .
C29 C 0.5722(4) 0.2412(3) 0.5065(3) 0.0259(13) Uani 1 1 d . . .
H29A H 0.5619 0.2006 0.4810 0.031 Uiso 1 1 calc R . .
C30 C 0.4887(5) 0.2913(4) 0.5330(3) 0.0337(14) Uani 1 1 d . . .
H30A H 0.4214 0.2852 0.5262 0.040 Uiso 1 1 calc R . .
C31 C 0.5008(5) 0.3499(4) 0.5690(3) 0.0408(16) Uani 1 1 d . . .
H31A H 0.4428 0.3858 0.5874 0.049 Uiso 1 1 calc R . .
C32 C 0.6000(5) 0.3562(4) 0.5782(3) 0.0372(15) Uani 1 1 d . . .
H32A H 0.6111 0.3969 0.6032 0.045 Uiso 1 1 calc R . .
C33 C 0.6828(4) 0.3032(3) 0.5510(3) 0.0250(12) Uani 1 1 d . . .
C34 C 0.7910(5) 0.3049(3) 0.5602(3) 0.0262(13) Uani 1 1 d . . .
C35 C 0.8196(5) 0.3587(3) 0.5966(3) 0.0350(15) Uani 1 1 d . . .
H35A H 0.7682 0.3990 0.6160 0.042 Uiso 1 1 calc R . .
C36 C 0.9229(5) 0.3542(3) 0.6049(3) 0.0372(15) Uani 1 1 d . . .
H36A H 0.9431 0.3913 0.6301 0.045 Uiso 1 1 calc R . .
C37 C 0.9960(5) 0.2961(3) 0.5768(3) 0.0343(14) Uani 1 1 d . . .
H37A H 1.0677 0.2917 0.5821 0.041 Uiso 1 1 calc R . .
C38 C 0.9629(5) 0.2442(3) 0.5408(3) 0.0289(13) Uani 1 1 d . . .
H38A H 1.0134 0.2033 0.5215 0.035 Uiso 1 1 calc R . .
C39 C 0.5179(4) 0.5467(3) 0.1624(3) 0.0277(13) Uani 1 1 d . . .
H39A H 0.5372 0.5125 0.1246 0.042 Uiso 1 1 calc R . .
H39B H 0.5759 0.5671 0.1737 0.042 Uiso 1 1 calc R . .
H39C H 0.4575 0.5885 0.1501 0.042 Uiso 1 1 calc R . .
C40 C 0.4921(4) 0.5045(3) 0.2212(3) 0.0191(11) Uani 1 1 d . . .
C41 C 0.5172(4) 0.5107(3) 0.2876(3) 0.0232(12) Uani 1 1 d . . .
H41A H 0.5547 0.5433 0.3048 0.028 Uiso 1 1 calc R . .
C42 C 0.4776(4) 0.4610(3) 0.3241(3) 0.0225(12) Uani 1 1 d . . .
C43 C 0.4857(4) 0.4424(3) 0.3965(3) 0.0263(13) Uani 1 1 d . . .
H43A H 0.4162 0.4532 0.4160 0.039 Uiso 1 1 calc R . .
H43B H 0.5250 0.4731 0.4184 0.039 Uiso 1 1 calc R . .
H43C H 0.5213 0.3885 0.4032 0.039 Uiso 1 1 calc R . .
C44 C 0.1016(4) 0.4874(4) 0.1179(3) 0.0381(16) Uani 1 1 d . . .
H44A H 0.1317 0.5262 0.0988 0.057 Uiso 1 1 calc R . .
H44B H 0.0264 0.5079 0.1212 0.057 Uiso 1 1 calc R . .
H44C H 0.1178 0.4431 0.0890 0.057 Uiso 1 1 calc R . .
C45 C 0.1454(4) 0.4646(3) 0.1856(3) 0.0277(13) Uani 1 1 d . . .
C46 C 0.0941(4) 0.4769(3) 0.2458(3) 0.0288(13) Uani 1 1 d . . .
H46A H 0.0229 0.5019 0.2521 0.035 Uiso 1 1 calc R . .
C47 C 0.1643(4) 0.4466(3) 0.2948(3) 0.0250(13) Uani 1 1 d . . .
C48 C 0.1510(5) 0.4431(3) 0.3690(3) 0.0305(14) Uani 1 1 d . . .
H48A H 0.1744 0.3902 0.3848 0.046 Uiso 1 1 calc R . .
H48B H 0.0778 0.4639 0.3803 0.046 Uiso 1 1 calc R . .
H48C H 0.1920 0.4728 0.3906 0.046 Uiso 1 1 calc R . .
C49 C 0.4922(5) 0.2116(3) 0.1000(3) 0.0334(14) Uani 1 1 d . . .
H49A H 0.4341 0.2304 0.0690 0.050 Uiso 1 1 calc R . .
H49B H 0.5170 0.1562 0.0973 0.050 Uiso 1 1 calc R . .
H49C H 0.5483 0.2340 0.0877 0.050 Uiso 1 1 calc R . .
C50 C 0.4580(4) 0.2326(3) 0.1689(3) 0.0239(12) Uani 1 1 d . . .
C51 C 0.4600(4) 0.1838(3) 0.2228(3) 0.0294(13) Uani 1 1 d . . .
H51A H 0.4822 0.1300 0.2220 0.035 Uiso 1 1 calc R . .
C52 C 0.4238(4) 0.2274(3) 0.2778(3) 0.0244(12) Uani 1 1 d . . .
C53 C 0.4105(5) 0.2044(3) 0.3477(3) 0.0326(14) Uani 1 1 d . . .
H53A H 0.4369 0.1492 0.3525 0.049 Uiso 1 1 calc R . .
H53B H 0.3369 0.2199 0.3594 0.049 Uiso 1 1 calc R . .
H53C H 0.4489 0.2288 0.3776 0.049 Uiso 1 1 calc R . .
C54 C 0.3320(4) 0.5029(3) 0.0925(3) 0.0201(11) Uani 1 1 d . . .
C55 C 0.5051(4) 0.3865(3) 0.0913(3) 0.0218(12) Uani 1 1 d . . .
C56 C 0.3175(4) 0.3644(3) 0.0679(3) 0.0251(13) Uani 1 1 d . . .
C57 C 0.3692(5) 0.7510(3) 0.0592(4) 0.0382(16) Uani 1 1 d . . .
H57A H 0.4307 0.7222 0.0383 0.046 Uiso 1 1 calc R . .
C58 C 0.3762(6) 0.8038(5) 0.1050(5) 0.068(3) Uani 1 1 d . . .
H58A H 0.4419 0.8097 0.1170 0.082 Uiso 1 1 calc R . .
C59 C 0.2904(7) 0.8472(5) 0.1328(5) 0.080(3) Uani 1 1 d . . .
H59A H 0.2937 0.8862 0.1627 0.096 Uiso 1 1 calc R . .
C60 C 0.1961(7) 0.8344(4) 0.1171(4) 0.058(2) Uani 1 1 d . . .
H60A H 0.1344 0.8630 0.1378 0.069 Uiso 1 1 calc R . .
C61 C 0.1926(5) 0.7801(3) 0.0715(3) 0.0343(15) Uani 1 1 d . . .
C62 C 0.0961(4) 0.7621(3) 0.0537(3) 0.0274(13) Uani 1 1 d . . .
C63 C 0.0003(5) 0.8099(4) 0.0669(3) 0.0384(16) Uani 1 1 d . . .
H63A H -0.0059 0.8579 0.0863 0.046 Uiso 1 1 calc R . .
C64 C -0.0860(5) 0.7877(4) 0.0516(3) 0.0420(17) Uani 1 1 d . . .
H64A H -0.1528 0.8201 0.0606 0.050 Uiso 1 1 calc R . .
C65 C -0.0757(5) 0.7187(4) 0.0235(3) 0.0369(15) Uani 1 1 d . . .
H65A H -0.1347 0.7017 0.0137 0.044 Uiso 1 1 calc R . .
C66 C 0.0227(4) 0.6745(3) 0.0099(3) 0.0295(13) Uani 1 1 d . . .
H66A H 0.0303 0.6271 -0.0108 0.035 Uiso 1 1 calc R . .
C67 C 0.1894(5) 0.7862(3) -0.1169(3) 0.0311(14) Uani 1 1 d . . .
H67A H 0.2225 0.8097 -0.0852 0.037 Uiso 1 1 calc R . .
C68 C 0.1327(5) 0.8302(4) -0.1677(3) 0.0389(17) Uani 1 1 d . . .
H68A H 0.1276 0.8828 -0.1715 0.047 Uiso 1 1 calc R . .
C69 C 0.0839(5) 0.7958(4) -0.2125(4) 0.0450(18) Uani 1 1 d . . .
H69A H 0.0424 0.8248 -0.2473 0.054 Uiso 1 1 calc R . .
C70 C 0.0954(5) 0.7187(4) -0.2068(3) 0.0383(16) Uani 1 1 d . . .
H70A H 0.0629 0.6941 -0.2380 0.046 Uiso 1 1 calc R . .
C71 C 0.1543(4) 0.6783(3) -0.1554(3) 0.0289(13) Uani 1 1 d . . .
C72 C 0.1728(4) 0.5951(3) -0.1470(3) 0.0264(13) Uani 1 1 d . . .
C73 C 0.1551(5) 0.5490(4) -0.1970(3) 0.0339(15) Uani 1 1 d . . .
H73A H 0.1293 0.5700 -0.2395 0.041 Uiso 1 1 calc R . .
C74 C 0.1751(5) 0.4734(4) -0.1846(3) 0.0372(16) Uani 1 1 d . . .
H74A H 0.1641 0.4410 -0.2188 0.045 Uiso 1 1 calc R . .
C75 C 0.2105(5) 0.4438(4) -0.1236(3) 0.0308(14) Uani 1 1 d . . .
H75A H 0.2230 0.3911 -0.1140 0.037 Uiso 1 1 calc R . .
C76 C 0.2280(4) 0.4922(3) -0.0763(3) 0.0261(13) Uani 1 1 d . . .
H76A H 0.2540 0.4718 -0.0337 0.031 Uiso 1 1 calc R . .
S1 S 0.79606(13) 0.57905(10) 0.37420(9) 0.0426(4) Uani 1 1 d . . .
O1 O 0.8895(3) 0.5747(3) 0.3416(2) 0.0397(11) Uani 1 1 d . . .
O2 O 0.7207(3) 0.5520(2) 0.3407(2) 0.0377(10) Uani 1 1 d . . .
O3 O 0.7556(4) 0.6460(3) 0.4111(3) 0.0739(18) Uani 1 1 d . . .
C1T C 0.8307(6) 0.5115(5) 0.4420(4) 0.061(2) Uani 1 1 d . . .
F1 F 0.7535(4) 0.5014(3) 0.4778(2) 0.0791(16) Uani 1 1 d . . .
F2 F 0.9015(3) 0.5257(3) 0.4826(2) 0.0700(14) Uani 1 1 d . . .
F3 F 0.8779(4) 0.4417(3) 0.4139(4) 0.098(2) Uani 1 1 d . . .
S2 S 0.75217(15) 1.00856(13) 0.09262(11) 0.0595(6) Uani 1 1 d D . .
C2T C 0.6793(5) 0.9925(4) 0.0271(3) 0.060(2) Uani 1 1 d D A .
O4 O 0.7882(12) 1.0603(7) 0.0482(6) 0.088(4) Uani 0.50 1 d PDU A 1
O5 O 0.8348(9) 0.9514(7) 0.1055(7) 0.073(4) Uani 0.50 1 d PDU A 1
O6 O 0.6811(8) 1.0487(6) 0.1372(6) 0.033(3) Uani 0.50 1 d PDU A 1
F4 F 0.6364(8) 0.9330(5) 0.0571(5) 0.071(3) Uani 0.50 1 d PDU A 1
F5 F 0.5859(8) 1.0330(7) 0.0126(7) 0.070(4) Uani 0.50 1 d PDU A 1
F6 F 0.7128(18) 0.9500(10) -0.0246(7) 0.050(5) Uani 0.50 1 d PDU A 1
O4' O 0.7045(11) 1.0731(6) 0.1267(6) 0.048(3) Uani 0.50 1 d PDU A 2
O5' O 0.8528(6) 0.9889(8) 0.0756(7) 0.066(3) Uani 0.50 1 d PDU A 2
O6' O 0.7378(10) 0.9479(6) 0.1278(5) 0.077(3) Uani 0.50 1 d PDU A 2
F4' F 0.7289(16) 0.9356(8) -0.0103(7) 0.040(4) Uani 0.50 1 d PDU A 2
F5' F 0.5802(6) 1.0105(7) 0.0367(6) 0.053(3) Uani 0.50 1 d PDU A 2
F6' F 0.6869(7) 1.0582(4) -0.0133(4) 0.053(2) Uani 0.50 1 d PDU A 2
O1W O 0.6943(6) 0.8111(4) 0.3968(3) 0.092(2) Uani 1 1 d . . .
H1WA H 0.7402 0.7896 0.4254 0.138 Uiso 1 1 d R . .
H1WB H 0.6656 0.7779 0.3838 0.138 Uiso 1 1 d R . .

loop_
_atom_site_aniso_label
_atom_site_aniso_U_11
_atom_site_aniso_U_22
_atom_site_aniso_U_33
_atom_site_aniso_U_23
_atom_site_aniso_U_13
_atom_site_aniso_U_12
Mn1 0.0165(5) 0.0221(4) 0.0202(4) 0.0041(3) 0.0024(4) -0.0069(3)
Mn2 0.0162(5) 0.0177(4) 0.0192(4) 0.0009(3) -0.0005(3) -0.0041(3)
Mn3 0.0127(4) 0.0194(4) 0.0216(4) 0.0027(3) 0.0004(3) -0.0048(3)
Mn4 0.0153(5) 0.0215(4) 0.0214(5) 0.0021(3) 0.0002(4) -0.0026(3)
B1 0.028(4) 0.040(4) 0.020(3) 0.006(3) 0.011(3) -0.010(3)
B2 0.021(3) 0.025(3) 0.019(3) 0.004(2) 0.001(3) -0.008(3)
N1 0.021(3) 0.024(2) 0.022(2) 0.0040(18) 0.006(2) -0.0062(19)
N2 0.023(3) 0.026(2) 0.017(2) -0.0010(18) 0.006(2) -0.008(2)
N3 0.019(3) 0.032(3) 0.021(2) 0.0062(19) 0.002(2) -0.008(2)
N4 0.019(3) 0.033(3) 0.020(2) 0.005(2) 0.004(2) -0.006(2)
N5 0.020(3) 0.029(2) 0.022(2) 0.0023(19) 0.004(2) -0.008(2)
N6 0.020(3) 0.032(3) 0.029(3) 0.004(2) 0.005(2) -0.012(2)
N7 0.022(3) 0.021(2) 0.025(2) 0.000(2) -0.001(2) -0.0019(19)
N8 0.024(3) 0.018(2) 0.027(3) -0.0003(19) 0.001(2) -0.0087(19)
N9 0.048(4) 0.039(3) 0.034(3) 0.000(2) -0.006(3) -0.022(3)
N10 0.018(2) 0.022(2) 0.019(2) 0.0037(18) -0.0026(19) -0.0070(18)
N11 0.022(3) 0.021(2) 0.021(2) 0.0025(18) 0.003(2) -0.0052(19)
N12 0.021(3) 0.019(2) 0.021(2) 0.0007(18) -0.0015(19) -0.0040(18)
N13 0.019(3) 0.030(2) 0.023(2) -0.0008(19) 0.000(2) -0.012(2)
N14 0.017(2) 0.025(2) 0.020(2) 0.0046(18) 0.0005(19) -0.0082(19)
N15 0.019(2) 0.026(2) 0.018(2) 0.0017(18) 0.0015(19) -0.0090(19)
N16 0.018(2) 0.027(2) 0.018(2) 0.0022(18) 0.0009(19) -0.0057(19)
N17 0.018(2) 0.020(2) 0.023(2) 0.0025(18) 0.004(2) -0.0047(18)
N18 0.017(2) 0.023(2) 0.021(2) -0.0003(18) -0.0015(19) -0.0078(18)
N19 0.017(2) 0.024(2) 0.025(2) 0.0059(19) -0.0027(19) -0.0095(19)
N20 0.016(2) 0.023(2) 0.028(3) 0.004(2) 0.000(2) -0.0036(19)
N21 0.018(3) 0.020(2) 0.030(3) 0.0042(19) 0.007(2) -0.0029(19)
N22 0.048(4) 0.044(3) 0.033(3) 0.007(2) -0.009(3) -0.027(3)
N23 0.016(3) 0.023(2) 0.039(3) -0.003(2) 0.003(2) -0.0017(19)
N24 0.021(3) 0.029(3) 0.024(2) 0.006(2) 0.003(2) -0.001(2)
N25 0.019(3) 0.030(3) 0.027(3) 0.012(2) 0.001(2) 0.001(2)
N26 0.014(2) 0.035(3) 0.022(2) -0.003(2) 0.001(2) -0.004(2)
C1 0.028(3) 0.038(3) 0.030(3) 0.005(3) 0.001(3) -0.020(3)
C2 0.019(3) 0.020(3) 0.028(3) -0.001(2) 0.010(2) -0.005(2)
C3 0.016(3) 0.020(3) 0.027(3) -0.001(2) 0.000(2) -0.004(2)
C4 0.028(3) 0.025(3) 0.026(3) -0.002(2) 0.001(3) -0.002(2)
C5 0.042(4) 0.043(4) 0.020(3) 0.001(3) 0.001(3) -0.012(3)
C6 0.015(3) 0.059(4) 0.048(4) 0.014(3) -0.003(3) -0.002(3)
C7 0.017(3) 0.037(3) 0.037(3) 0.006(3) 0.000(3) -0.009(3)
C8 0.016(3) 0.035(3) 0.041(4) 0.006(3) 0.005(3) -0.004(2)
C9 0.018(3) 0.038(3) 0.044(4) -0.003(3) 0.014(3) -0.014(3)
C10 0.022(3) 0.061(4) 0.043(4) -0.010(3) 0.015(3) -0.019(3)
C11 0.039(4) 0.021(3) 0.048(4) 0.000(3) 0.006(3) -0.009(3)
C12 0.021(3) 0.021(3) 0.039(3) 0.008(2) -0.005(3) -0.009(2)
C13 0.025(3) 0.026(3) 0.051(4) 0.015(3) -0.014(3) -0.015(3)
C14 0.025(3) 0.036(3) 0.030(3) 0.023(3) -0.011(3) -0.019(3)
C15 0.047(4) 0.053(4) 0.043(4) 0.026(3) -0.013(3) -0.024(4)
C16 0.011(3) 0.024(3) 0.027(3) -0.005(2) 0.004(2) -0.003(2)
C17 0.016(3) 0.022(3) 0.026(3) 0.001(2) 0.003(2) -0.008(2)
C18 0.026(3) 0.028(3) 0.030(3) 0.009(3) 0.002(3) -0.010(3)
C19 0.023(3) 0.025(3) 0.026(3) 0.002(2) -0.001(2) -0.010(2)
C20 0.021(3) 0.025(3) 0.039(3) 0.002(3) -0.005(3) -0.007(2)
C21 0.024(3) 0.031(3) 0.026(3) -0.005(2) -0.003(3) -0.009(2)
C22 0.023(3) 0.024(3) 0.028(3) -0.001(2) -0.006(3) -0.005(2)
C23 0.015(3) 0.023(3) 0.025(3) 0.002(2) -0.004(2) -0.006(2)
C24 0.015(3) 0.024(3) 0.019(3) 0.003(2) 0.002(2) -0.004(2)
C25 0.020(3) 0.029(3) 0.023(3) 0.003(2) 0.002(2) -0.006(2)
C26 0.019(3) 0.026(3) 0.030(3) 0.006(2) 0.001(2) -0.006(2)
C27 0.022(3) 0.020(3) 0.036(3) 0.006(2) 0.003(3) -0.002(2)
C28 0.023(3) 0.020(3) 0.031(3) -0.001(2) 0.003(3) -0.006(2)
C29 0.023(3) 0.027(3) 0.028(3) 0.000(2) 0.003(3) -0.007(2)
C30 0.022(3) 0.042(4) 0.038(4) -0.003(3) 0.003(3) -0.010(3)
C31 0.022(4) 0.044(4) 0.049(4) -0.010(3) 0.007(3) 0.002(3)
C32 0.029(4) 0.037(3) 0.044(4) -0.017(3) 0.005(3) -0.006(3)
C33 0.025(3) 0.022(3) 0.028(3) 0.001(2) 0.004(3) -0.005(2)
C34 0.032(3) 0.027(3) 0.020(3) 0.002(2) 0.000(3) -0.009(3)
C35 0.033(4) 0.029(3) 0.045(4) -0.011(3) -0.002(3) -0.011(3)
C36 0.036(4) 0.031(3) 0.048(4) -0.008(3) -0.003(3) -0.014(3)
C37 0.025(3) 0.041(4) 0.042(4) 0.002(3) -0.010(3) -0.018(3)
C38 0.030(4) 0.029(3) 0.027(3) -0.001(2) -0.002(3) -0.007(3)
C39 0.022(3) 0.027(3) 0.038(3) 0.005(3) -0.002(3) -0.012(2)
C40 0.014(3) 0.016(2) 0.026(3) 0.003(2) -0.002(2) -0.003(2)
C41 0.018(3) 0.020(3) 0.033(3) -0.001(2) -0.001(2) -0.007(2)
C42 0.014(3) 0.023(3) 0.028(3) 0.002(2) -0.005(2) -0.001(2)
C43 0.020(3) 0.031(3) 0.029(3) -0.002(2) -0.002(2) -0.008(2)
C44 0.011(3) 0.061(4) 0.041(4) 0.015(3) -0.004(3) -0.008(3)
C45 0.017(3) 0.030(3) 0.034(3) 0.003(2) 0.000(3) -0.003(2)
C46 0.015(3) 0.032(3) 0.038(4) 0.003(3) 0.006(3) -0.006(2)
C47 0.017(3) 0.026(3) 0.035(3) -0.004(2) 0.001(3) -0.012(2)
C48 0.031(3) 0.037(3) 0.026(3) -0.006(3) 0.008(3) -0.013(3)
C49 0.036(4) 0.026(3) 0.036(3) -0.005(3) 0.004(3) -0.005(3)
C50 0.018(3) 0.024(3) 0.030(3) -0.001(2) -0.003(2) -0.006(2)
C51 0.024(3) 0.023(3) 0.041(4) 0.002(3) -0.003(3) -0.006(2)
C52 0.019(3) 0.027(3) 0.029(3) 0.013(2) -0.006(2) -0.011(2)
C53 0.029(3) 0.032(3) 0.041(4) 0.014(3) -0.006(3) -0.018(3)
C54 0.012(3) 0.022(3) 0.026(3) -0.002(2) -0.004(2) -0.003(2)
C55 0.029(3) 0.014(2) 0.024(3) 0.000(2) -0.007(3) -0.008(2)
C56 0.025(3) 0.027(3) 0.025(3) 0.006(2) 0.003(3) -0.012(2)
C57 0.024(3) 0.031(3) 0.060(4) -0.009(3) -0.005(3) -0.006(3)
C58 0.033(4) 0.053(5) 0.119(8) -0.038(5) -0.012(5) -0.009(4)
C59 0.061(6) 0.059(5) 0.116(8) -0.054(6) -0.014(6) -0.008(4)
C60 0.055(5) 0.041(4) 0.070(5) -0.025(4) 0.000(4) 0.000(4)
C61 0.034(4) 0.024(3) 0.041(4) -0.003(3) 0.000(3) -0.001(3)
C62 0.022(3) 0.025(3) 0.032(3) 0.002(2) 0.004(3) 0.000(2)
C63 0.027(4) 0.036(3) 0.045(4) -0.003(3) 0.007(3) 0.002(3)
C64 0.019(3) 0.055(4) 0.041(4) 0.012(3) 0.010(3) 0.009(3)
C65 0.017(3) 0.057(4) 0.035(4) 0.008(3) 0.003(3) -0.007(3)
C66 0.019(3) 0.039(3) 0.031(3) 0.005(3) 0.001(3) -0.009(3)
C67 0.025(3) 0.035(3) 0.028(3) 0.009(3) 0.008(3) 0.000(3)
C68 0.029(4) 0.037(3) 0.040(4) 0.015(3) 0.008(3) 0.008(3)
C69 0.029(4) 0.056(4) 0.040(4) 0.013(3) -0.001(3) 0.006(3)
C70 0.020(3) 0.059(4) 0.032(4) 0.015(3) -0.002(3) -0.006(3)
C71 0.021(3) 0.042(3) 0.021(3) 0.008(3) -0.001(3) -0.005(3)
C72 0.011(3) 0.045(3) 0.024(3) 0.006(3) 0.000(2) -0.010(2)
C73 0.022(3) 0.056(4) 0.028(3) 0.003(3) -0.003(3) -0.019(3)
C74 0.028(4) 0.056(4) 0.034(4) -0.009(3) 0.008(3) -0.022(3)
C75 0.025(3) 0.041(3) 0.031(3) -0.003(3) 0.003(3) -0.016(3)
C76 0.018(3) 0.031(3) 0.029(3) 0.000(2) -0.002(2) -0.007(2)
S1 0.0350(10) 0.0528(10) 0.0435(10) -0.0037(8) 0.0007(8) -0.0176(8)
O1 0.028(2) 0.054(3) 0.041(3) -0.003(2) 0.006(2) -0.019(2)
O2 0.023(2) 0.050(3) 0.043(3) -0.007(2) -0.009(2) -0.015(2)
O3 0.058(4) 0.050(3) 0.111(5) -0.037(3) 0.014(3) -0.008(3)
C1T 0.045(5) 0.088(6) 0.056(5) 0.017(4) 0.000(4) -0.033(5)
F1 0.054(3) 0.129(4) 0.061(3) 0.035(3) 0.006(2) -0.038(3)
F2 0.044(3) 0.122(4) 0.037(2) 0.002(2) -0.011(2) -0.011(3)
F3 0.062(3) 0.042(3) 0.184(7) 0.013(3) -0.015(4) -0.005(2)
S2 0.0388(11) 0.0718(14) 0.0606(13) -0.0346(11) -0.0044(9) 0.0000(10)
C2T 0.034(4) 0.103(7) 0.036(4) -0.013(4) 0.004(4) -0.007(4)
O4 0.098(7) 0.093(7) 0.089(7) -0.009(6) 0.031(6) -0.055(6)
O5 0.051(6) 0.065(6) 0.086(7) -0.028(5) -0.025(5) 0.015(5)
O6 0.038(5) 0.027(5) 0.033(5) -0.011(4) 0.005(4) -0.003(4)
F4 0.068(5) 0.092(6) 0.064(5) -0.023(5) 0.019(4) -0.039(5)
F5 0.063(6) 0.078(7) 0.069(7) -0.006(5) -0.021(5) -0.019(5)
F6 0.052(7) 0.059(7) 0.035(7) -0.006(6) -0.009(6) -0.006(5)
O4' 0.059(7) 0.045(6) 0.035(5) -0.005(5) -0.007(5) -0.004(5)
O5' 0.041(6) 0.076(6) 0.071(6) -0.017(5) -0.014(5) 0.004(5)
O6' 0.077(7) 0.080(6) 0.073(6) -0.038(6) 0.007(6) -0.016(6)
F4' 0.051(7) 0.055(6) 0.014(5) -0.002(5) -0.008(5) -0.014(5)
F5' 0.035(4) 0.070(6) 0.055(6) 0.012(4) -0.005(4) -0.019(4)
F6' 0.065(5) 0.058(4) 0.033(4) 0.005(3) 0.006(4) -0.013(4)
O1W 0.155(7) 0.067(4) 0.067(4) 0.005(3) -0.038(4) -0.052(4)

loop_
_atom_type_symbol
_atom_type_description
_atom_type_scat_dispersion_real
_atom_type_scat_dispersion_imag
_atom_type_scat_source
C C 0.0181 0.0091 'International Tables Vol C Tables 4.2.6.8 and 6.1.1.4'
H H 0.0000 0.0000 'International Tables Vol C Tables 4.2.6.8 and 6.1.1.4'
B B 0.0090 0.0039 'International Tables Vol C Tables 4.2.6.8 and 6.1.1.4'
N N 0.0311 0.0180 'International Tables Vol C Tables 4.2.6.8 and 6.1.1.4'
O O 0.0492 0.0322 'International Tables Vol C Tables 4.2.6.8 and 6.1.1.4'
F F 0.0727 0.0534 'International Tables Vol C Tables 4.2.6.8 and 6.1.1.4'
S S 0.3331 0.5567 'International Tables Vol C Tables 4.2.6.8 and 6.1.1.4'
Mn Mn -0.5299 2.8052 'International Tables Vol C Tables 4.2.6.8 and 6.1.1.4'

loop_
_geom_angle_atom_site_label_1
_geom_angle_atom_site_label_2
_geom_angle_atom_site_label_3
_geom_angle
_geom_angle_site_symmetry_1
_geom_angle_site_symmetry_3
_geom_angle_publ_flag
C17 Mn1 C16 85.4(2) . . ?
C17 Mn1 C18 85.9(2) . . ?
C16 Mn1 C18 86.7(2) . . ?
C17 Mn1 N3 178.3(2) . . ?
C16 Mn1 N3 92.99(19) . . ?
C18 Mn1 N3 93.6(2) . . ?
C17 Mn1 N1 91.6(2) . . ?
C16 Mn1 N1 91.9(2) . . ?
C18 Mn1 N1 177.2(2) . . ?
N3 Mn1 N1 88.92(18) . . ?
C17 Mn1 N5 92.2(2) . . ?
C16 Mn1 N5 176.8(2) . . ?
C18 Mn1 N5 91.1(2) . . ?
N3 Mn1 N5 89.47(18) . . ?
N1 Mn1 N5 90.20(18) . . ?
N7 Mn2 N8 99.27(17) . 2_756 ?
N7 Mn2 N12 91.85(16) . . ?
N8 Mn2 N12 161.39(16) 2_756 . ?
N7 Mn2 N10 90.71(16) . . ?
N8 Mn2 N10 94.67(16) 2_756 . ?
N12 Mn2 N10 100.11(16) . . ?
N7 Mn2 N13 98.12(17) . . ?
N8 Mn2 N13 91.46(16) 2_756 . ?
N12 Mn2 N13 72.10(16) . . ?
N10 Mn2 N13 168.31(17) . . ?
N7 Mn2 N11 161.94(17) . . ?
N8 Mn2 N11 89.89(16) 2_756 . ?
N12 Mn2 N11 83.74(16) . . ?
N10 Mn2 N11 72.94(15) . . ?
N13 Mn2 N11 97.16(16) . . ?
C56 Mn3 C55 87.0(2) . . ?
C56 Mn3 C54 84.7(2) . . ?
C55 Mn3 C54 86.2(2) . . ?
C56 Mn3 N18 92.1(2) . . ?
C55 Mn3 N18 91.90(19) . . ?
C54 Mn3 N18 176.4(2) . . ?
C56 Mn3 N14 176.75(19) . . ?
C55 Mn3 N14 91.2(2) . . ?
C54 Mn3 N14 92.5(2) . . ?
N18 Mn3 N14 90.61(18) . . ?
C56 Mn3 N16 93.9(2) . . ?
C55 Mn3 N16 178.63(19) . . ?
C54 Mn3 N16 92.9(2) . . ?
N18 Mn3 N16 89.11(18) . . ?
N14 Mn3 N16 87.89(18) . . ?
N20 Mn4 N21 96.75(17) . 2_665 ?
N20 Mn4 N23 97.89(18) . . ?
N21 Mn4 N23 94.05(17) 2_665 . ?
N20 Mn4 N26 92.47(17) . . ?
N21 Mn4 N26 97.32(17) 2_665 . ?
N23 Mn4 N26 163.61(17) . . ?
N20 Mn4 N25 164.33(18) . . ?
N21 Mn4 N25 89.50(17) 2_665 . ?
N23 Mn4 N25 95.97(18) . . ?
N26 Mn4 N25 72.43(18) . . ?
N20 Mn4 N24 94.20(16) . . ?
N21 Mn4 N24 164.14(17) 2_665 . ?
N23 Mn4 N24 73.05(17) . . ?
N26 Mn4 N24 93.62(17) . . ?
N25 Mn4 N24 82.88(16) . . ?
N6 B1 N4 108.1(5) . . ?
N6 B1 N2 108.0(5) . . ?
N4 B1 N2 108.7(5) . . ?
N19 B2 N17 108.2(5) . . ?
N19 B2 N15 109.2(4) . . ?
N17 B2 N15 105.4(4) . . ?
C2 N1 N2 106.8(4) . . ?
C2 N1 Mn1 135.6(4) . . ?
N2 N1 Mn1 116.5(3) . . ?
C4 N2 N1 109.8(4) . . ?
C4 N2 B1 131.1(5) . . ?
N1 N2 B1 119.1(4) . . ?
C7 N3 N4 107.0(4) . . ?
C7 N3 Mn1 136.0(4) . . ?
N4 N3 Mn1 116.9(3) . . ?
C9 N4 N3 109.5(5) . . ?
C9 N4 B1 131.1(5) . . ?
N3 N4 B1 119.2(4) . . ?
C12 N5 N6 107.1(4) . . ?
C12 N5 Mn1 136.0(4) . . ?
N6 N5 Mn1 116.9(3) . . ?
C14 N6 N5 109.1(5) . . ?
C14 N6 B1 131.9(5) . . ?
N5 N6 B1 118.8(4) . . ?
C16 N7 Mn2 172.9(4) . . ?
C17 N8 Mn2 174.3(4) . 2_756 ?
C19 N10 C23 117.9(5) . . ?
C19 N10 Mn2 124.1(4) . . ?
C23 N10 Mn2 114.9(3) . . ?
C24 N11 C28 119.1(5) . . ?
C24 N11 Mn2 116.0(3) . . ?
C28 N11 Mn2 123.8(4) . . ?
C33 N12 C29 118.7(5) . . ?
C33 N12 Mn2 118.4(4) . . ?
C29 N12 Mn2 122.9(4) . . ?
C38 N13 C34 119.1(5) . . ?
C38 N13 Mn2 123.7(4) . . ?
C34 N13 Mn2 117.2(4) . . ?
C40 N14 N15 106.3(4) . . ?
C40 N14 Mn3 136.4(4) . . ?
N15 N14 Mn3 117.2(3) . . ?
C42 N15 N14 110.4(4) . . ?
C42 N15 B2 129.7(4) . . ?
N14 N15 B2 119.2(4) . . ?
C45 N16 N17 106.4(4) . . ?
C45 N16 Mn3 135.7(4) . . ?
N17 N16 Mn3 116.7(3) . . ?
C47 N17 N16 109.8(4) . . ?
C47 N17 B2 130.5(5) . . ?
N16 N17 B2 119.7(4) . . ?
C50 N18 N19 106.8(4) . . ?
C50 N18 Mn3 135.3(4) . . ?
N19 N18 Mn3 117.1(3) . . ?
C52 N19 N18 109.5(4) . . ?
C52 N19 B2 131.2(5) . . ?
N18 N19 B2 119.3(4) . . ?
C54 N20 Mn4 171.3(4) . . ?
C55 N21 Mn4 170.8(5) . 2_665 ?
C57 N23 C61 118.4(5) . . ?
C57 N23 Mn4 123.6(4) . . ?
C61 N23 Mn4 117.4(4) . . ?
C66 N24 C62 118.4(5) . . ?
C66 N24 Mn4 124.9(4) . . ?
C62 N24 Mn4 115.0(4) . . ?
C67 N25 C71 118.8(5) . . ?
C67 N25 Mn4 123.9(4) . . ?
C71 N25 Mn4 116.4(4) . . ?
C76 N26 C72 118.2(5) . . ?
C76 N26 Mn4 122.8(4) . . ?
C72 N26 Mn4 118.0(4) . . ?
N1 C2 C3 109.1(4) . . ?
N1 C2 C1 123.9(5) . . ?
C3 C2 C1 126.9(5) . . ?
C2 C3 C4 107.4(5) . . ?
N2 C4 C3 106.8(5) . . ?
N2 C4 C5 123.6(5) . . ?
C3 C4 C5 129.5(6) . . ?
N3 C7 C8 109.3(5) . . ?
N3 C7 C6 124.2(5) . . ?
C8 C7 C6 126.5(6) . . ?
C9 C8 C7 106.0(5) . . ?
N4 C9 C8 108.1(5) . . ?
N4 C9 C10 123.7(6) . . ?
C8 C9 C10 128.2(6) . . ?
N5 C12 C13 109.0(5) . . ?
N5 C12 C11 123.8(5) . . ?
C13 C12 C11 127.2(5) . . ?
C14 C13 C12 106.8(5) . . ?
N6 C14 C13 108.0(5) . . ?
N6 C14 C15 122.4(6) . . ?
C13 C14 C15 129.6(5) . . ?
N7 C16 Mn1 176.0(5) . . ?
N8 C17 Mn1 177.6(5) . . ?
N9 C18 Mn1 178.4(5) . . ?
N10 C19 C20 123.1(5) . . ?
C19 C20 C21 119.0(5) . . ?
C22 C21 C20 118.7(5) . . ?
C21 C22 C23 119.3(5) . . ?
N10 C23 C22 121.9(5) . . ?
N10 C23 C24 116.5(5) . . ?
C22 C23 C24 121.6(5) . . ?
N11 C24 C25 121.8(5) . . ?
N11 C24 C23 115.7(5) . . ?
C25 C24 C23 122.5(5) . . ?
C26 C25 C24 118.5(5) . . ?
C25 C26 C27 119.9(5) . . ?
C28 C27 C26 117.9(5) . . ?
N11 C28 C27 122.7(6) . . ?
N12 C29 C30 122.4(5) . . ?
C31 C30 C29 120.1(6) . . ?
C30 C31 C32 118.1(6) . . ?
C33 C32 C31 119.8(6) . . ?
N12 C33 C32 120.9(5) . . ?
N12 C33 C34 116.1(5) . . ?
C32 C33 C34 123.0(5) . . ?
N13 C34 C35 120.3(5) . . ?
N13 C34 C33 116.0(5) . . ?
C35 C34 C33 123.7(5) . . ?
C34 C35 C36 119.8(6) . . ?
C37 C36 C35 119.5(6) . . ?
C36 C37 C38 118.0(6) . . ?
N13 C38 C37 123.2(6) . . ?
N14 C40 C41 108.9(4) . . ?
N14 C40 C39 123.5(5) . . ?
C41 C40 C39 127.5(5) . . ?
C42 C41 C40 107.1(5) . . ?
N15 C42 C41 107.3(5) . . ?
N15 C42 C43 122.9(5) . . ?
C41 C42 C43 129.7(5) . . ?
N16 C45 C46 109.1(5) . . ?
N16 C45 C44 123.7(5) . . ?
C46 C45 C44 127.2(5) . . ?
C47 C46 C45 107.2(5) . . ?
N17 C47 C46 107.5(5) . . ?
N17 C47 C48 122.3(5) . . ?
C46 C47 C48 130.2(5) . . ?
N18 C50 C51 109.3(5) . . ?
N18 C50 C49 123.9(5) . . ?
C51 C50 C49 126.7(5) . . ?
C52 C51 C50 107.4(5) . . ?
N19 C52 C51 106.9(5) . . ?
N19 C52 C53 123.0(5) . . ?
C51 C52 C53 130.0(5) . . ?
N20 C54 Mn3 174.0(5) . . ?
N21 C55 Mn3 178.5(4) . . ?
N22 C56 Mn3 177.7(5) . . ?
N23 C57 C58 122.5(6) . . ?
C59 C58 C57 119.8(7) . . ?
C58 C59 C60 118.7(7) . . ?
C61 C60 C59 119.6(7) . . ?
N23 C61 C60 120.9(6) . . ?
N23 C61 C62 116.5(5) . . ?
C60 C61 C62 122.6(6) . . ?
N24 C62 C63 121.6(6) . . ?
N24 C62 C61 115.8(5) . . ?
C63 C62 C61 122.6(6) . . ?
C64 C63 C62 119.2(6) . . ?
C63 C64 C65 119.7(6) . . ?
C64 C65 C66 118.1(6) . . ?
N24 C66 C65 122.9(6) . . ?
N25 C67 C68 122.9(7) . . ?
C69 C68 C67 118.0(6) . . ?
C68 C69 C70 119.6(6) . . ?
C71 C70 C69 119.1(7) . . ?
N25 C71 C70 121.6(6) . . ?
N25 C71 C72 116.1(5) . . ?
C70 C71 C72 122.3(6) . . ?
N26 C72 C73 121.3(6) . . ?
N26 C72 C71 115.1(5) . . ?
C73 C72 C71 123.5(5) . . ?
C74 C73 C72 119.1(6) . . ?
C75 C74 C73 120.2(6) . . ?
C74 C75 C76 118.0(6) . . ?
N26 C76 C75 123.1(6) . . ?
O1 S1 O2 118.3(3) . . ?
O1 S1 O3 115.1(3) . . ?
O2 S1 O3 114.7(3) . . ?
O1 S1 C1T 104.2(3) . . ?
O2 S1 C1T 101.1(3) . . ?
O3 S1 C1T 99.6(4) . . ?
F1 C1T F2 109.4(7) . . ?
F1 C1T F3 106.0(7) . . ?
F2 C1T F3 105.4(7) . . ?
F1 C1T S1 115.5(6) . . ?
F2 C1T S1 112.8(6) . . ?
F3 C1T S1 107.0(6) . . ?
O5 S2 O5' 43.1(7) . . ?
O5 S2 O6' 62.4(9) . . ?
O5' S2 O6' 105.3(8) . . ?
O5 S2 O6 128.0(9) . . ?
O5' S2 O6 144.3(8) . . ?
O6' S2 O6 83.0(7) . . ?
O5 S2 O4' 133.0(8) . . ?
O5' S2 O4' 123.9(8) . . ?
O6' S2 O4' 108.3(7) . . ?
O6 S2 O4' 27.2(5) . . ?
O5 S2 O4 105.5(10) . . ?
O5' S2 O4 62.4(8) . . ?
O6' S2 O4 166.5(8) . . ?
O6 S2 O4 110.2(7) . . ?
O4' S2 O4 84.3(8) . . ?
O5 S2 C2T 113.5(6) . . ?
O5' S2 C2T 109.8(6) . . ?
O6' S2 C2T 91.6(6) . . ?
O6 S2 C2T 104.5(6) . . ?
O4' S2 C2T 112.7(7) . . ?
O4 S2 C2T 87.8(6) . . ?
F5' C2T F5 28.8(6) . . ?
F5' C2T F6 115.7(14) . . ?
F5 C2T F6 106.9(12) . . ?
F5' C2T F4' 123.4(13) . . ?
F5 C2T F4' 121.9(12) . . ?
F6 C2T F4' 17.8(14) . . ?
F5' C2T F6' 99.6(7) . . ?
F5 C2T F6' 71.8(8) . . ?
F6 C2T F6' 88.6(11) . . ?
F4' C2T F6' 102.1(10) . . ?
F5' C2T F4 63.3(7) . . ?
F5 C2T F4 89.7(8) . . ?
F6 C2T F4 90.6(12) . . ?
F4' C2T F4 81.8(11) . . ?
F6' C2T F4 160.4(8) . . ?
F5' C2T S2 115.9(7) . . ?
F5 C2T S2 125.0(7) . . ?
F6 C2T S2 126.6(11) . . ?
F4' C2T S2 113.1(10) . . ?
F6' C2T S2 95.6(5) . . ?
F4 C2T S2 100.6(5) . . ?

loop_
_geom_bond_atom_site_label_1
_geom_bond_atom_site_label_2
_geom_bond_distance
_geom_bond_site_symmetry_2
_geom_bond_publ_flag
Mn1 C17 1.960(5) . ?
Mn1 C16 1.967(6) . ?
Mn1 C18 1.977(7) . ?
Mn1 N3 1.994(4) . ?
Mn1 N1 2.004(5) . ?
Mn1 N5 2.007(4) . ?
Mn2 N7 2.147(5) . ?
Mn2 N8 2.160(5) 2_756 ?
Mn2 N12 2.246(4) . ?
Mn2 N10 2.253(4) . ?
Mn2 N13 2.259(4) . ?
Mn2 N11 2.275(4) . ?
Mn3 C56 1.962(6) . ?
Mn3 C55 1.965(6) . ?
Mn3 C54 1.979(6) . ?
Mn3 N18 1.992(4) . ?
Mn3 N14 2.002(5) . ?
Mn3 N16 2.005(4) . ?
Mn4 N20 2.156(5) . ?
Mn4 N21 2.159(4) 2_665 ?
Mn4 N23 2.212(5) . ?
Mn4 N26 2.240(5) . ?
Mn4 N25 2.264(5) . ?
Mn4 N24 2.273(4) . ?
B1 N6 1.511(8) . ?
B1 N4 1.521(9) . ?
B1 N2 1.527(8) . ?
B2 N19 1.516(8) . ?
B2 N17 1.522(8) . ?
B2 N15 1.534(7) . ?
N1 C2 1.340(7) . ?
N1 N2 1.368(6) . ?
N2 C4 1.346(8) . ?
N3 C7 1.331(8) . ?
N3 N4 1.372(6) . ?
N4 C9 1.338(7) . ?
N5 C12 1.339(7) . ?
N5 N6 1.377(6) . ?
N6 C14 1.346(7) . ?
N7 C16 1.129(7) . ?
N8 C17 1.142(7) . ?
N8 Mn2 2.160(5) 2_756 ?
N9 C18 1.144(8) . ?
N10 C19 1.331(7) . ?
N10 C23 1.343(7) . ?
N11 C24 1.332(7) . ?
N11 C28 1.338(7) . ?
N12 C33 1.329(7) . ?
N12 C29 1.338(7) . ?
N13 C38 1.326(7) . ?
N13 C34 1.350(7) . ?
N14 C40 1.354(7) . ?
N14 N15 1.365(6) . ?
N15 C42 1.343(7) . ?
N16 C45 1.343(7) . ?
N16 N17 1.368(6) . ?
N17 C47 1.341(7) . ?
N18 C50 1.343(7) . ?
N18 N19 1.380(6) . ?
N19 C52 1.360(7) . ?
N20 C54 1.125(7) . ?
N21 C55 1.152(7) . ?
N21 Mn4 2.159(4) 2_665 ?
N22 C56 1.142(7) . ?
N23 C57 1.334(8) . ?
N23 C61 1.341(7) . ?
N24 C66 1.323(8) . ?
N24 C62 1.342(7) . ?
N25 C67 1.334(7) . ?
N25 C71 1.339(8) . ?
N26 C76 1.332(7) . ?
N26 C72 1.336(7) . ?
C1 C2 1.480(7) . ?
C2 C3 1.370(8) . ?
C3 C4 1.373(8) . ?
C4 C5 1.492(8) . ?
C6 C7 1.480(9) . ?
C7 C8 1.394(8) . ?
C8 C9 1.371(9) . ?
C9 C10 1.488(8) . ?
C11 C12 1.469(9) . ?
C12 C13 1.388(8) . ?
C13 C14 1.366(9) . ?
C14 C15 1.478(9) . ?
C19 C20 1.371(8) . ?
C20 C21 1.378(8) . ?
C21 C22 1.367(8) . ?
C22 C23 1.390(8) . ?
C23 C24 1.476(7) . ?
C24 C25 1.383(8) . ?
C25 C26 1.378(8) . ?
C26 C27 1.382(8) . ?
C27 C28 1.373(8) . ?
C29 C30 1.354(8) . ?
C30 C31 1.350(9) . ?
C31 C32 1.381(9) . ?
C32 C33 1.379(8) . ?
C33 C34 1.475(8) . ?
C34 C35 1.373(8) . ?
C35 C36 1.378(9) . ?
C36 C37 1.365(9) . ?
C37 C38 1.371(8) . ?
C39 C40 1.484(7) . ?
C40 C41 1.382(8) . ?
C41 C42 1.370(7) . ?
C42 C43 1.475(8) . ?
C44 C45 1.482(9) . ?
C45 C46 1.373(8) . ?
C46 C47 1.361(9) . ?
C47 C48 1.492(8) . ?
C49 C50 1.473(8) . ?
C50 C51 1.380(8) . ?
C51 C52 1.377(8) . ?
C52 C53 1.472(8) . ?
C57 C58 1.366(10) . ?
C58 C59 1.335(12) . ?
C59 C60 1.387(12) . ?
C60 C61 1.372(9) . ?
C61 C62 1.468(9) . ?
C62 C63 1.373(8) . ?
C63 C64 1.366(10) . ?
C64 C65 1.366(10) . ?
C65 C66 1.379(8) . ?
C67 C68 1.377(9) . ?
C68 C69 1.372(10) . ?
C69 C70 1.381(10) . ?
C70 C71 1.373(9) . ?
C71 C72 1.483(8) . ?
C72 C73 1.382(9) . ?
C73 C74 1.357(9) . ?
C74 C75 1.356(9) . ?
C75 C76 1.372(8) . ?
S1 O1 1.395(4) . ?
S1 O2 1.418(4) . ?
S1 O3 1.418(5) . ?
S1 C1T 1.790(9) . ?
C1T F1 1.308(8) . ?
C1T F2 1.333(9) . ?
C1T F3 1.392(11) . ?
S2 O5 1.324(8) . ?
S2 O5' 1.345(8) . ?
S2 O6' 1.360(9) . ?
S2 O6 1.370(7) . ?
S2 O4' 1.374(8) . ?
S2 O4 1.459(8) . ?
S2 C2T 1.714(7) . ?
C2T F5' 1.295(8) . ?
C2T F5 1.303(9) . ?
C2T F6 1.306(9) . ?
C2T F4' 1.317(9) . ?
C2T F6' 1.462(8) . ?
C2T F4 1.480(8) . ?
